data_8102305
loop_
_publ_author_name
'Qi-Chun Ding'
'Jian-Yu Jin'
'Li-Xue Zhang'
'Chang-Feng Zhou'
'Xiao-Qing Cai'

_publ_section_title
;
 Crystal structure of (E)-3-(2-ethoxyphenyl)- 4-(4-methylbenzylidene-
 amino)-1H-1,2,4-triazole-5(4H)-thione, C18H18N4OS
;
_journal_issue 3
_journal_name_full 'Zeitschrift f\"ur Kristallographie - New Crystal Structures'
_journal_page_first 287
_journal_volume 223
_journal_year 2008
_chemical_formula_moiety 'C18 H18 N4 O S'
_chemical_formula_sum 'C18 H18 N4 O S'
_chemical_formula_weight 338.42
_space_group_IT_number 19
_symmetry_cell_setting orthorhombic
_symmetry_space_group_name_Hall 'P 2ac 2ab'
_symmetry_space_group_name_H-M 'P 21 21 21'
_atom_sites_solution_hydrogens geom
_atom_sites_solution_primary direct
_atom_sites_solution_secondary difmap
_audit_creation_method SHELXL-97
_cell_angle_alpha 90.00
_cell_angle_beta 90.00
_cell_angle_gamma 90.00
_cell_formula_units_Z 4
_cell_length_a 8.304(4)
_cell_length_b 13.779(7)
_cell_length_c 15.104(8)
_cell_measurement_reflns_used 2030
_cell_measurement_temperature 298(2)
_cell_measurement_theta_max 20.520
_cell_measurement_theta_min 2.697
_cell_volume 1728.2(15)
_computing_cell_refinement 'SAINT (Bruker, 2002)'
_computing_data_collection 'SMART (Bruker, 2002)'
_computing_data_reduction SAINT
_computing_molecular_graphics 'SHELXTL(Bruker, 2002)'
_computing_publication_material SHELXL97
_computing_structure_refinement 'SHELXL97 (Sheldrick, 1997)'
_computing_structure_solution 'SHELXS97 (Sheldrick, 1997)'
_diffrn_ambient_temperature 298(2)
_diffrn_measured_fraction_theta_full 1.000
_diffrn_measured_fraction_theta_max 1.000
_diffrn_measurement_device_type 'Bruker APEX area-detector diffractometer'
_diffrn_measurement_method '\f and \w scan'
_diffrn_radiation_monochromator graphite
_diffrn_radiation_source 'fine-focus sealed tube'
_diffrn_radiation_type MoK\a
_diffrn_radiation_wavelength 0.71073
_diffrn_reflns_av_R_equivalents 0.0365
_diffrn_reflns_av_sigmaI/netI 0.0460
_diffrn_reflns_limit_h_max 8
_diffrn_reflns_limit_h_min -9
_diffrn_reflns_limit_k_max 16
_diffrn_reflns_limit_k_min -16
_diffrn_reflns_limit_l_max 17
_diffrn_reflns_limit_l_min -16
_diffrn_reflns_number 9159
_diffrn_reflns_theta_full 25.02
_diffrn_reflns_theta_max 25.02
_diffrn_reflns_theta_min 2.00
_diffrn_standards_number 0
_exptl_absorpt_coefficient_mu 0.199
_exptl_absorpt_correction_T_max 0.9707
_exptl_absorpt_correction_T_min 0.9419
_exptl_absorpt_correction_type multi-scan
_exptl_absorpt_process_details '(SADABS; Bruker, 2002)'
_exptl_crystal_colour colorless
_exptl_crystal_density_diffrn 1.301
_exptl_crystal_density_method 'not measured'
_exptl_crystal_description block
_exptl_crystal_F_000 712
_exptl_crystal_size_max 0.25
_exptl_crystal_size_mid 0.23
_exptl_crystal_size_min 0.15
_refine_diff_density_max 0.313
_refine_diff_density_min -0.178
_refine_diff_density_rms 0.051
_refine_ls_abs_structure_details 'Flack H D (1983), Acta Cryst. A39, 876-881'
_refine_ls_abs_structure_Flack 0.10(15)
_refine_ls_extinction_method none
_refine_ls_goodness_of_fit_ref 1.284
_refine_ls_hydrogen_treatment mixed
_refine_ls_matrix_type full
_refine_ls_number_parameters 223
_refine_ls_number_reflns 3052
_refine_ls_number_restraints 0
_refine_ls_restrained_S_all 1.284
_refine_ls_R_factor_all 0.0757
_refine_ls_R_factor_gt 0.0704
_refine_ls_shift/su_max 0.000
_refine_ls_shift/su_mean 0.000
_refine_ls_structure_factor_coef Fsqd
_refine_ls_weighting_details 'calc w=1/[\s^2^(Fo^2^)+(0.0536P)^2^+0.4342P] where P=(Fo^2^+2Fc^2^)/3'
_refine_ls_weighting_scheme calc
_refine_ls_wR_factor_gt 0.1421
_refine_ls_wR_factor_ref 0.1444
_reflns_number_gt 2844
_reflns_number_total 3052
_reflns_threshold_expression I>2\s(I)
_cod_data_source_file 1267-2306.cff
_cod_data_source_block 25m
_cod_depositor_comments
;
The following automatic conversions were performed:
'_exptl_absorpt_correction_type' value 'Multi-scan' changed to
'multi-scan' according to
'/home/saulius/struct/CIF-dictionaries/cif_core.dic' dictionary named
'cif_core.dic' version 2.4.1 from 2010-06-29.

Automatic conversion script
Id: cif_fix_enum 1555 2011-01-17 13:19:09Z saulius 
;
_cod_original_cell_volume 1728.3(15)
_cod_database_code 8102305

loop_
_symmetry_equiv_pos_as_xyz
'x, y, z'
'-x+1/2, -y, z+1/2'
'-x, y+1/2, -z+1/2'
'x+1/2, -y+1/2, -z'

loop_
_atom_site_label
_atom_site_type_symbol
_atom_site_fract_x
_atom_site_fract_y
_atom_site_fract_z
_atom_site_U_iso_or_equiv
_atom_site_adp_type
_atom_site_occupancy
_atom_site_symmetry_multiplicity
_atom_site_calc_flag
_atom_site_refinement_flags
_atom_site_disorder_assembly
_atom_site_disorder_group
S1 S -0.01674(12) 0.29908(7) -0.06720(7) 0.0488(3) Uani 1 1 d . . .
O1 O 0.1338(4) 0.5342(2) 0.2197(2) 0.0561(8) Uani 1 1 d . . .
N1 N -0.2065(4) 0.3407(2) 0.0719(2) 0.0441(8) Uani 1 1 d . . .
N2 N -0.2421(4) 0.4102(2) 0.1336(2) 0.0453(8) Uani 1 1 d . . .
N3 N -0.0242(3) 0.4462(2) 0.0587(2) 0.0364(7) Uani 1 1 d . . .
N4 N 0.0960(4) 0.5074(2) 0.0262(2) 0.0422(8) Uani 1 1 d . . .
C1 C 0.3935(6) 0.4818(4) 0.2583(4) 0.0751(16) Uani 1 1 d . . .
H1A H 0.3484 0.4303 0.2932 0.113 Uiso 1 1 calc R . .
H1B H 0.4944 0.5016 0.2835 0.113 Uiso 1 1 calc R . .
H1C H 0.4106 0.4593 0.1989 0.113 Uiso 1 1 calc R . .
C2 C 0.2810(5) 0.5653(4) 0.2572(3) 0.0585(12) Uani 1 1 d . . .
H2A H 0.2633 0.5886 0.3170 0.070 Uiso 1 1 calc R . .
H2B H 0.3260 0.6179 0.2224 0.070 Uiso 1 1 calc R . .
C3 C 0.0100(5) 0.5972(3) 0.2174(3) 0.0457(10) Uani 1 1 d . . .
C4 C 0.0056(7) 0.6866(3) 0.2608(3) 0.0592(12) Uani 1 1 d . . .
H4 H 0.0957 0.7085 0.2914 0.071 Uiso 1 1 calc R . .
C5 C -0.1316(7) 0.7422(4) 0.2583(4) 0.0701(15) Uani 1 1 d . . .
H5 H -0.1330 0.8017 0.2874 0.084 Uiso 1 1 calc R . .
C6 C -0.2652(6) 0.7122(4) 0.2144(4) 0.0681(14) Uani 1 1 d . . .
H6 H -0.3579 0.7501 0.2142 0.082 Uiso 1 1 calc R . .
C7 C -0.2619(5) 0.6248(3) 0.1700(3) 0.0548(12) Uani 1 1 d . . .
H7 H -0.3526 0.6039 0.1393 0.066 Uiso 1 1 calc R . .
C8 C -0.1249(5) 0.5679(3) 0.1707(3) 0.0436(10) Uani 1 1 d . . .
C9 C -0.1295(5) 0.4733(3) 0.1241(3) 0.0376(9) Uani 1 1 d . . .
C10 C -0.0784(5) 0.3613(3) 0.0224(3) 0.0378(9) Uani 1 1 d . . .
C11 C 0.2298(5) 0.4655(3) 0.0137(3) 0.0414(9) Uani 1 1 d . . .
H11 H 0.2392 0.3997 0.0265 0.050 Uiso 1 1 calc R . .
C12 C 0.3701(5) 0.5177(3) -0.0206(3) 0.0393(9) Uani 1 1 d . . .
C13 C 0.3720(5) 0.6184(3) -0.0292(3) 0.0495(11) Uani 1 1 d . . .
H13 H 0.2818 0.6547 -0.0139 0.059 Uiso 1 1 calc R . .
C14 C 0.5063(5) 0.6633(3) -0.0601(3) 0.0538(11) Uani 1 1 d . . .
H14 H 0.5068 0.7306 -0.0644 0.065 Uiso 1 1 calc R . .
C15 C 0.6425(5) 0.6126(3) -0.0854(3) 0.0477(10) Uani 1 1 d . . .
C16 C 0.6374(5) 0.5129(3) -0.0789(3) 0.0493(11) Uani 1 1 d . . .
H16 H 0.7254 0.4766 -0.0978 0.059 Uiso 1 1 calc R . .
C17 C 0.5054(5) 0.4662(3) -0.0452(3) 0.0467(10) Uani 1 1 d . . .
H17 H 0.5069 0.3990 -0.0388 0.056 Uiso 1 1 calc R . .
C18 C 0.7894(6) 0.6631(4) -0.1204(4) 0.0695(14) Uani 1 1 d . . .
H18A H 0.8026 0.6479 -0.1820 0.104 Uiso 1 1 calc R . .
H18B H 0.8825 0.6417 -0.0882 0.104 Uiso 1 1 calc R . .
H18C H 0.7772 0.7319 -0.1135 0.104 Uiso 1 1 calc R . .
H1 H -0.273(4) 0.291(2) 0.061(2) 0.031(9) Uiso 1 1 d . . .

loop_
_atom_site_aniso_label
_atom_site_aniso_U_11
_atom_site_aniso_U_22
_atom_site_aniso_U_33
_atom_site_aniso_U_23
_atom_site_aniso_U_13
_atom_site_aniso_U_12
S1 0.0423(6) 0.0472(5) 0.0569(6) -0.0137(5) -0.0046(5) 0.0079(5)
O1 0.0480(18) 0.0581(18) 0.0623(19) -0.0141(15) -0.0131(15) 0.0019(16)
N1 0.0382(19) 0.0392(18) 0.055(2) -0.0014(18) -0.0019(19) -0.0093(16)
N2 0.041(2) 0.0455(19) 0.050(2) -0.0048(17) 0.0015(16) -0.0092(17)
N3 0.0281(16) 0.0380(16) 0.0430(17) -0.0023(14) 0.0003(15) -0.0023(14)
N4 0.0374(19) 0.0411(18) 0.048(2) 0.0008(16) 0.0019(16) -0.0014(15)
C1 0.050(3) 0.078(3) 0.097(4) 0.010(3) -0.018(3) -0.006(3)
C2 0.047(3) 0.066(3) 0.063(3) 0.010(2) -0.009(2) -0.013(3)
C3 0.045(2) 0.052(2) 0.040(2) -0.0018(18) 0.000(2) -0.005(2)
C4 0.067(3) 0.056(3) 0.054(3) -0.015(2) -0.007(2) -0.011(3)
C5 0.084(4) 0.053(3) 0.074(4) -0.019(3) 0.014(3) 0.005(3)
C6 0.059(3) 0.056(3) 0.089(4) -0.008(3) 0.010(3) 0.009(3)
C7 0.048(3) 0.059(3) 0.058(3) -0.004(2) 0.005(2) -0.007(2)
C8 0.042(2) 0.047(2) 0.042(2) -0.003(2) 0.0072(18) -0.003(2)
C9 0.037(2) 0.039(2) 0.037(2) -0.0010(18) -0.0034(18) -0.0039(19)
C10 0.031(2) 0.036(2) 0.047(2) 0.0068(18) -0.0092(18) 0.0045(16)
C11 0.041(2) 0.036(2) 0.047(2) 0.0020(18) -0.0016(19) -0.0022(19)
C12 0.039(2) 0.041(2) 0.038(2) -0.0061(18) -0.0041(18) 0.0008(18)
C13 0.039(2) 0.047(2) 0.062(3) -0.006(2) 0.007(2) 0.003(2)
C14 0.055(3) 0.040(2) 0.067(3) -0.001(2) 0.005(3) -0.007(2)
C15 0.046(2) 0.053(2) 0.044(3) 0.001(2) 0.0013(19) -0.002(2)
C16 0.036(2) 0.056(3) 0.056(3) -0.002(2) 0.003(2) 0.006(2)
C17 0.041(2) 0.042(2) 0.057(2) 0.0034(18) 0.000(2) 0.006(2)
C18 0.055(3) 0.074(3) 0.079(4) 0.003(3) 0.016(3) -0.012(3)

loop_
_atom_type_symbol
_atom_type_description
_atom_type_scat_dispersion_real
_atom_type_scat_dispersion_imag
_atom_type_scat_source
C C 0.0033 0.0016 'International Tables Vol C Tables 4.2.6.8 and 6.1.1.4'
H H 0.0000 0.0000 'International Tables Vol C Tables 4.2.6.8 and 6.1.1.4'
N N 0.0061 0.0033 'International Tables Vol C Tables 4.2.6.8 and 6.1.1.4'
O O 0.0106 0.0060 'International Tables Vol C Tables 4.2.6.8 and 6.1.1.4'
S S 0.1246 0.1234 'International Tables Vol C Tables 4.2.6.8 and 6.1.1.4'

loop_
_geom_angle_atom_site_label_1
_geom_angle_atom_site_label_2
_geom_angle_atom_site_label_3
_geom_angle
_geom_angle_site_symmetry_1
_geom_angle_site_symmetry_3
_geom_angle_publ_flag
C3 O1 C2 118.3(3) . . ?
C10 N1 N2 114.0(3) . . ?
C10 N1 H1 124(2) . . ?
N2 N1 H1 122(2) . . ?
C9 N2 N1 103.9(3) . . ?
C10 N3 C9 108.1(3) . . ?
C10 N3 N4 127.7(3) . . ?
C9 N3 N4 123.0(3) . . ?
C11 N4 N3 113.8(3) . . ?
C2 C1 H1A 109.5 . . ?
C2 C1 H1B 109.5 . . ?
H1A C1 H1B 109.5 . . ?
C2 C1 H1C 109.5 . . ?
H1A C1 H1C 109.5 . . ?
H1B C1 H1C 109.5 . . ?
O1 C2 C1 108.3(4) . . ?
O1 C2 H2A 110.0 . . ?
C1 C2 H2A 110.0 . . ?
O1 C2 H2B 110.0 . . ?
C1 C2 H2B 110.0 . . ?
H2A C2 H2B 108.4 . . ?
O1 C3 C8 116.3(3) . . ?
O1 C3 C4 125.3(4) . . ?
C8 C3 C4 118.4(4) . . ?
C5 C4 C3 120.1(4) . . ?
C5 C4 H4 120.0 . . ?
C3 C4 H4 120.0 . . ?
C6 C5 C4 121.4(4) . . ?
C6 C5 H5 119.3 . . ?
C4 C5 H5 119.3 . . ?
C5 C6 C7 119.2(5) . . ?
C5 C6 H6 120.4 . . ?
C7 C6 H6 120.4 . . ?
C6 C7 C8 120.5(4) . . ?
C6 C7 H7 119.7 . . ?
C8 C7 H7 119.7 . . ?
C7 C8 C3 120.3(4) . . ?
C7 C8 C9 118.3(4) . . ?
C3 C8 C9 121.3(4) . . ?
N2 C9 N3 111.1(3) . . ?
N2 C9 C8 124.1(4) . . ?
N3 C9 C8 124.4(3) . . ?
N1 C10 N3 102.8(3) . . ?
N1 C10 S1 125.9(3) . . ?
N3 C10 S1 131.1(3) . . ?
N4 C11 C12 121.8(3) . . ?
N4 C11 H11 119.1 . . ?
C12 C11 H11 119.1 . . ?
C17 C12 C13 118.6(4) . . ?
C17 C12 C11 119.3(3) . . ?
C13 C12 C11 122.1(4) . . ?
C14 C13 C12 119.6(4) . . ?
C14 C13 H13 120.2 . . ?
C12 C13 H13 120.2 . . ?
C13 C14 C15 122.5(4) . . ?
C13 C14 H14 118.7 . . ?
C15 C14 H14 118.7 . . ?
C16 C15 C14 117.3(4) . . ?
C16 C15 C18 120.8(4) . . ?
C14 C15 C18 121.9(4) . . ?
C17 C16 C15 121.3(4) . . ?
C17 C16 H16 119.4 . . ?
C15 C16 H16 119.4 . . ?
C16 C17 C12 120.7(4) . . ?
C16 C17 H17 119.7 . . ?
C12 C17 H17 119.7 . . ?
C15 C18 H18A 109.5 . . ?
C15 C18 H18B 109.5 . . ?
H18A C18 H18B 109.5 . . ?
C15 C18 H18C 109.5 . . ?
H18A C18 H18C 109.5 . . ?
H18B C18 H18C 109.5 . . ?

loop_
_geom_bond_atom_site_label_1
_geom_bond_atom_site_label_2
_geom_bond_distance
_geom_bond_site_symmetry_2
_geom_bond_publ_flag
S1 C10 1.682(4) . ?
O1 C3 1.346(5) . ?
O1 C2 1.413(5) . ?
N1 C10 1.331(5) . ?
N1 N2 1.368(5) . ?
N1 H1 0.89(4) . ?
N2 C9 1.285(5) . ?
N3 C10 1.367(5) . ?
N3 C9 1.372(5) . ?
N3 N4 1.396(4) . ?
N4 C11 1.267(5) . ?
C1 C2 1.483(7) . ?
C1 H1A 0.9600 . ?
C1 H1B 0.9600 . ?
C1 H1C 0.9600 . ?
C2 H2A 0.9700 . ?
C2 H2B 0.9700 . ?
C3 C8 1.385(6) . ?
C3 C4 1.395(6) . ?
C4 C5 1.374(7) . ?
C4 H4 0.9300 . ?
C5 C6 1.358(7) . ?
C5 H5 0.9300 . ?
C6 C7 1.379(7) . ?
C6 H6 0.9300 . ?
C7 C8 1.381(6) . ?
C7 H7 0.9300 . ?
C8 C9 1.482(6) . ?
C11 C12 1.464(5) . ?
C11 H11 0.9300 . ?
C12 C17 1.380(5) . ?
C12 C13 1.394(5) . ?
C13 C14 1.358(6) . ?
C13 H13 0.9300 . ?
C14 C15 1.383(6) . ?
C14 H14 0.9300 . ?
C15 C16 1.379(6) . ?
C15 C18 1.500(6) . ?
C16 C17 1.370(5) . ?
C16 H16 0.9300 . ?
C17 H17 0.9300 . ?
C18 H18A 0.9600 . ?
C18 H18B 0.9600 . ?
C18 H18C 0.9600 . ?

loop_
_geom_hbond_atom_site_label_D
_geom_hbond_atom_site_label_H
_geom_hbond_atom_site_label_A
_geom_hbond_distance_DH
_geom_hbond_distance_HA
_geom_hbond_distance_DA
_geom_hbond_angle_DHA
_geom_hbond_site_symmetry_A
N1 H1 S1 0.89(4) 2.38(4) 3.218(4) 157(3) 4_455

loop_
_geom_torsion_atom_site_label_1
_geom_torsion_atom_site_label_2
_geom_torsion_atom_site_label_3
_geom_torsion_atom_site_label_4
_geom_torsion
_geom_torsion_site_symmetry_1
_geom_torsion_site_symmetry_2
_geom_torsion_site_symmetry_3
_geom_torsion_site_symmetry_4
_geom_torsion_publ_flag
C10 N1 N2 C9 -2.5(4) . . . . ?
C10 N3 N4 C11 -55.7(5) . . . . ?
C9 N3 N4 C11 138.2(4) . . . . ?
C3 O1 C2 C1 175.8(4) . . . . ?
C2 O1 C3 C8 172.4(4) . . . . ?
C2 O1 C3 C4 -10.2(6) . . . . ?
O1 C3 C4 C5 -175.8(4) . . . . ?
C8 C3 C4 C5 1.6(6) . . . . ?
C3 C4 C5 C6 0.1(8) . . . . ?
C4 C5 C6 C7 -1.2(8) . . . . ?
C5 C6 C7 C8 0.5(8) . . . . ?
C6 C7 C8 C3 1.2(7) . . . . ?
C6 C7 C8 C9 178.2(4) . . . . ?
O1 C3 C8 C7 175.4(4) . . . . ?
C4 C3 C8 C7 -2.2(6) . . . . ?
O1 C3 C8 C9 -1.6(6) . . . . ?
C4 C3 C8 C9 -179.2(4) . . . . ?
N1 N2 C9 N3 0.0(4) . . . . ?
N1 N2 C9 C8 173.6(4) . . . . ?
C10 N3 C9 N2 2.3(4) . . . . ?
N4 N3 C9 N2 170.8(3) . . . . ?
C10 N3 C9 C8 -171.3(4) . . . . ?
N4 N3 C9 C8 -2.7(5) . . . . ?
C7 C8 C9 N2 -48.8(6) . . . . ?
C3 C8 C9 N2 128.3(4) . . . . ?
C7 C8 C9 N3 124.0(4) . . . . ?
C3 C8 C9 N3 -59.0(5) . . . . ?
N2 N1 C10 N3 3.8(4) . . . . ?
N2 N1 C10 S1 -171.7(3) . . . . ?
C9 N3 C10 N1 -3.5(4) . . . . ?
N4 N3 C10 N1 -171.4(3) . . . . ?
C9 N3 C10 S1 171.6(3) . . . . ?
N4 N3 C10 S1 3.8(6) . . . . ?
N3 N4 C11 C12 179.7(3) . . . . ?
N4 C11 C12 C17 -170.6(4) . . . . ?
N4 C11 C12 C13 9.4(6) . . . . ?
C17 C12 C13 C14 -0.9(6) . . . . ?
C11 C12 C13 C14 179.0(4) . . . . ?
C12 C13 C14 C15 1.3(7) . . . . ?
C13 C14 C15 C16 0.5(7) . . . . ?
C13 C14 C15 C18 179.2(4) . . . . ?
C14 C15 C16 C17 -2.8(7) . . . . ?
C18 C15 C16 C17 178.5(4) . . . . ?
C15 C16 C17 C12 3.2(7) . . . . ?
C13 C12 C17 C16 -1.2(6) . . . . ?
C11 C12 C17 C16 178.8(4) . . . . ?

loop_
_cod_related_entry_id
_cod_related_entry_database
_cod_related_entry_code
1 ChemSpider 30653942
